data_7030546
loop_
_publ_author_name
'Hitchcock, Peter B.'
'Lappert, Michael F.'
'Protchenko, Andrey V.'
'Uiterweerd, Patrick G. H.'

_publ_section_title
;
 Synthesis and structures of halides and pseudohalides of
 bis[2,6-bis(dimethylamino)phenyl]tin(IV)
;
_journal_coden_ASTM DTARAF
_journal_issue 2
_journal_name_full 'Dalton Transactions'
_journal_page_first 353
_journal_page_last 361
_journal_paper_doi 10.1039/b813353k
_journal_year 2009
_chemical_formula_moiety 'C10 H15 Cl N2 Sn'
_chemical_formula_sum 'C10 H15 Cl N2 Sn'
_chemical_formula_weight 317.38
_space_group_IT_number 14
_symmetry_cell_setting monoclinic
_symmetry_Int_Tables_number 14
_symmetry_space_group_name_Hall '-P 2ybc'
_symmetry_space_group_name_H-M 'P 1 21/c 1'
_atom_sites_solution_hydrogens geom
_atom_sites_solution_primary direct
_atom_sites_solution_secondary difmap
_audit_creation_method SHELXL
_cell_angle_alpha 90.00
_cell_angle_beta 91.12(2)
_cell_angle_gamma 90.00
_cell_formula_units_Z 4
_cell_length_a 8.135(1)
_cell_length_b 9.190(1)
_cell_length_c 15.934(3)
_cell_measurement_reflns_used 25
_cell_measurement_temperature 173(2)
_cell_measurement_theta_max 8.5
_cell_measurement_theta_min 7.3
_cell_measurement_wavelength 0.71073
_cell_volume 1191.0(3)
_computing_cell_refinement 'CAD4 (Enraf Nonius, 1994)'
_computing_data_collection 'CAD4 (Enraf Nonius, 1994)'
_computing_data_reduction 'XCAD4 (Harms & Wocadlo, 1995)'
_computing_structure_refinement 'SHELXL-97 (Sheldrick, 1997)'
_computing_structure_solution 'SHELXS-97 (Sheldrick, 1990)'
_diffrn_ambient_temperature 173(2)
_diffrn_detector 'scintillation LiI'
_diffrn_detector_dtime 1.195
_diffrn_measured_fraction_theta_full 0.999
_diffrn_measured_fraction_theta_max 0.999
_diffrn_measurement_device '\k-geometry diffractometer'
_diffrn_measurement_device_type 'Enraf Nonius CAD4'
_diffrn_measurement_method 'non-profiled omega/2theta scans'
_diffrn_radiation_monochromator graphite
_diffrn_radiation_type MoK\a
_diffrn_radiation_wavelength 0.71073
_diffrn_reflns_av_R_equivalents 0.0515
_diffrn_reflns_av_sigmaI/netI 0.0560
_diffrn_reflns_limit_h_max 13
_diffrn_reflns_limit_h_min 0
_diffrn_reflns_limit_k_max 14
_diffrn_reflns_limit_k_min 0
_diffrn_reflns_limit_l_max 25
_diffrn_reflns_limit_l_min -25
_diffrn_reflns_number 5499
_diffrn_reflns_theta_full 34.97
_diffrn_reflns_theta_max 34.97
_diffrn_reflns_theta_min 2.50
_diffrn_source 'Enraf Nonius FR590'
_diffrn_standards_decay_% 7
_diffrn_standards_interval_time 60
_diffrn_standards_number 2
_exptl_absorpt_coefficient_mu 2.335
_exptl_absorpt_correction_T_max 1.00
_exptl_absorpt_correction_T_min 0.66
_exptl_absorpt_correction_type psi-scan
_exptl_absorpt_process_details
;
North A.C.T., Phillips D.C. & Mathews F.S. (1968) Acta. Cryst. A24, 351
Number of psi-scan sets used was 1
Theta correction was applied.
Averaged transmission function was used.
No Fourier smoothing was applied.
;
_exptl_crystal_density_diffrn 1.770
_exptl_crystal_F_000 624
_exptl_crystal_size_max 0.30
_exptl_crystal_size_mid 0.30
_exptl_crystal_size_min 0.10
_refine_diff_density_max 3.227
_refine_diff_density_min -1.893
_refine_diff_density_rms 0.188
_refine_ls_extinction_coef 0.0041(6)
_refine_ls_extinction_expression Fc^*^=kFc[1+0.001xFc^2^\l^3^/sin(2\q)]^-1/4^
_refine_ls_extinction_method SHELXL
_refine_ls_goodness_of_fit_all 1.150
_refine_ls_goodness_of_fit_obs 1.218
_refine_ls_hydrogen_treatment constr
_refine_ls_matrix_type full
_refine_ls_number_parameters 128
_refine_ls_number_reflns 5220
_refine_ls_number_restraints 0
_refine_ls_restrained_S_all 1.150
_refine_ls_restrained_S_obs 1.218
_refine_ls_R_factor_all 0.0792
_refine_ls_R_factor_obs 0.0598
_refine_ls_shift/esd_max 0.001
_refine_ls_shift/esd_mean 0.000
_refine_ls_structure_factor_coef Fsqd
_refine_ls_weighting_details 'w=1/[\s^2^(Fo^2^)+(0.0453P)^2^+4.7162P] where P=(Fo^2^+2Fc^2^)/3'
_refine_ls_weighting_scheme calc
_refine_ls_wR_factor_all 0.1442
_refine_ls_wR_factor_obs 0.1352
_reflns_number_observed 4105
_reflns_number_total 5220
_reflns_observed_criterion >2sigma(I)
_cod_duplicate_entry 7000260
_cod_data_source_file b813353k.txt
_cod_data_source_block (2)-may798
_cod_original_sg_symbol_H-M P2(1)/c
_cod_database_code 7030546
_diffrn_standards_decay_corr_max 1.073
_diffrn_standards_decay_corr_min 0.996

loop_
_symmetry_equiv_pos_as_xyz
'x, y, z'
'x, -y+1/2, z+1/2'
'-x, -y, -z'
'-x, y-1/2, -z-1/2'

loop_
_atom_site_aniso_label
_atom_site_aniso_U_11
_atom_site_aniso_U_22
_atom_site_aniso_U_33
_atom_site_aniso_U_23
_atom_site_aniso_U_13
_atom_site_aniso_U_12
Sn 0.02186(14) 0.02232(13) 0.02582(14) 0.00029(11) 0.00471(9) -0.00309(11)
Cl 0.0307(5) 0.0274(5) 0.0312(5) 0.0022(4) -0.0015(4) 0.0043(4)
N1 0.0207(15) 0.027(2) 0.026(2) -0.0045(13) -0.0001(12) -0.0003(13)
N2 0.025(2) 0.0171(14) 0.031(2) 0.0003(13) -0.0003(13) -0.0045(13)
C1 0.0150(14) 0.021(2) 0.025(2) 0.0018(14) 0.0012(12) 0.0001(13)
C2 0.019(2) 0.024(2) 0.022(2) 0.0015(13) 0.0000(13) 0.0001(13)
C3 0.028(2) 0.037(2) 0.023(2) 0.004(2) 0.0030(15) 0.001(2)
C4 0.030(2) 0.041(3) 0.030(2) 0.014(2) 0.006(2) 0.001(2)
C5 0.026(2) 0.026(2) 0.033(2) 0.009(2) 0.003(2) -0.001(2)
C6 0.017(2) 0.022(2) 0.027(2) 0.0036(14) -0.0005(13) -0.0008(13)
C7 0.028(2) 0.027(2) 0.036(2) -0.006(2) 0.005(2) 0.006(2)
C8 0.028(2) 0.040(3) 0.034(2) -0.008(2) -0.005(2) -0.004(2)
C9 0.038(2) 0.023(2) 0.025(2) -0.001(2) -0.001(2) 0.002(2)
C10 0.023(2) 0.024(2) 0.049(3) -0.006(2) 0.000(2) -0.005(2)

loop_
_atom_site_label
_atom_site_type_symbol
_atom_site_fract_x
_atom_site_fract_y
_atom_site_fract_z
_atom_site_U_iso_or_equiv
_atom_site_thermal_displace_type
_atom_site_occupancy
_atom_site_calc_flag
_atom_site_refinement_flags
Sn Sn 0.06321(4) 0.20329(3) 0.01735(2) 0.02328(9) Uani 1 d .
Cl Cl 0.32311(15) 0.10480(13) 0.08090(7) 0.0298(2) Uani 1 d .
N1 N 0.1471(5) 0.1697(4) -0.1240(2) 0.0244(7) Uani 1 d .
N2 N 0.2384(5) 0.5982(4) 0.0458(2) 0.0244(7) Uani 1 d .
C1 C 0.1885(5) 0.3843(4) -0.0445(3) 0.0205(7) Uani 1 d .
C2 C 0.2014(5) 0.3218(5) -0.1231(3) 0.0220(7) Uani 1 d .
C3 C 0.2673(6) 0.3901(6) -0.1921(3) 0.0290(9) Uani 1 d .
H3 H 0.2754 0.3426 -0.2448 0.035 Uiso 1 calc R
C4 C 0.3212(6) 0.5332(6) -0.1797(3) 0.0335(10) Uani 1 d .
H4 H 0.3640 0.5859 -0.2257 0.040 Uiso 1 calc R
C5 C 0.3134(6) 0.5997(5) -0.1017(3) 0.0283(9) Uani 1 d .
H5 H 0.3536 0.6962 -0.0949 0.034 Uiso 1 calc R
C6 C 0.2473(5) 0.5270(5) -0.0328(3) 0.0220(7) Uani 1 d .
C7 C 0.2835(6) 0.0673(5) -0.1382(3) 0.0302(9) Uani 1 d .
H7A H 0.2414 -0.0326 -0.1383 0.045 Uiso 1 calc R
H7B H 0.3667 0.0782 -0.0933 0.045 Uiso 1 calc R
H7C H 0.3331 0.0884 -0.1924 0.045 Uiso 1 calc R
C8 C 0.0112(6) 0.1425(6) -0.1851(3) 0.0341(10) Uani 1 d .
H8A H -0.0202 0.0396 -0.1832 0.051 Uiso 1 calc R
H8B H 0.0474 0.1669 -0.2417 0.051 Uiso 1 calc R
H8C H -0.0835 0.2030 -0.1710 0.051 Uiso 1 calc R
C9 C 0.2074(6) 0.5040(5) 0.1167(3) 0.0286(9) Uani 1 d .
H9A H 0.2033 0.5625 0.1681 0.043 Uiso 1 calc R
H9B H 0.2957 0.4320 0.1222 0.043 Uiso 1 calc R
H9C H 0.1021 0.4540 0.1079 0.043 Uiso 1 calc R
C10 C 0.3621(6) 0.7111(5) 0.0622(4) 0.0320(9) Uani 1 d .
H10A H 0.3452 0.7532 0.1178 0.048 Uiso 1 calc R
H10B H 0.3516 0.7874 0.0195 0.048 Uiso 1 calc R
H10C H 0.4722 0.6681 0.0602 0.048 Uiso 1 calc R

loop_
_atom_type_symbol
_atom_type_description
_atom_type_scat_dispersion_real
_atom_type_scat_dispersion_imag
_atom_type_scat_source
C C 0.0033 0.0016 'International Tables Vol C Tables 4.2.6.8 and 6.1.1.4'
H H 0.0000 0.0000 'International Tables Vol C Tables 4.2.6.8 and 6.1.1.4'
Cl Cl 0.1484 0.1585 'International Tables Vol C Tables 4.2.6.8 and 6.1.1.4'
N N 0.0061 0.0033 'International Tables Vol C Tables 4.2.6.8 and 6.1.1.4'
Sn Sn -0.6537 1.4246 'International Tables Vol C Tables 4.2.6.8 and 6.1.1.4'

loop_
_geom_angle_atom_site_label_1
_geom_angle_atom_site_label_2
_geom_angle_atom_site_label_3
_geom_angle
C1 Sn N1 61.99(14)
C1 Sn Cl 93.43(11)
N1 Sn Cl 94.61(10)
C2 N1 C7 112.4(4)
C2 N1 C8 112.8(4)
C7 N1 C8 110.2(4)
C2 N1 Sn 87.6(2)
C7 N1 Sn 117.2(3)
C8 N1 Sn 114.8(3)
C6 N2 C9 115.3(3)
C6 N2 C10 116.0(4)
C9 N2 C10 114.4(4)
C2 C1 C6 118.3(4)
C2 C1 Sn 97.8(3)
C6 C1 Sn 143.8(3)
C1 C2 C3 124.7(4)
C1 C2 N1 112.1(4)
C3 C2 N1 123.1(4)
C2 C3 C4 116.1(4)
C5 C4 C3 121.4(4)
C4 C5 C6 121.1(4)
C5 C6 C1 118.4(4)
C5 C6 N2 120.0(4)
C1 C6 N2 121.6(4)

loop_
_geom_bond_atom_site_label_1
_geom_bond_atom_site_label_2
_geom_bond_distance
Sn C1 2.194(4)
Sn N1 2.386(4)
Sn Cl 2.4962(12)
N1 C2 1.467(6)
N1 C7 1.476(6)
N1 C8 1.480(6)
N2 C6 1.416(6)
N2 C9 1.450(6)
N2 C10 1.465(6)
C1 C2 1.383(6)
C1 C6 1.407(6)
C2 C3 1.384(6)
C3 C4 1.399(8)
C4 C5 1.388(7)
C5 C6 1.401(6)
